data_1515174
loop_
_publ_author_name
'K\"oster, S. David'
'Alborzinia, Hamed'
'Can, Suzan'
'Kitanovic, Igor'
'W\"olfl, Stefan'
'Rubbiani, Riccardo'
'Ott, Ingo'
'Riesterer, Phillip'
'Prokop, Aram'
'Merz, Klaus'
'Metzler-Nolte, Nils'

_publ_section_title
;
 A spontaneous gold(i)-azide alkyne cycloaddition reaction yields
 gold-peptide bioconjugates which overcome cisplatin resistance in a
 p53-mutant cancer cell line
;
_journal_issue 6
_journal_name_full 'Chemical Science'
_journal_page_first 2062
_journal_paper_doi 10.1039/c2sc01127a
_journal_volume 3
_journal_year 2012
_chemical_formula_sum 'C18 H21 Au N3 P'
_chemical_formula_weight 507.31
_chemical_name_systematic
;
?
;
_space_group_IT_number 19
_symmetry_cell_setting orthorhombic
_symmetry_space_group_name_Hall 'P 2ac 2ab'
_symmetry_space_group_name_H-M 'P 21 21 21'
_atom_sites_solution_hydrogens geom
_atom_sites_solution_primary direct
_atom_sites_solution_secondary difmap
_audit_creation_method SHELXL-97
_cell_angle_alpha 90.00
_cell_angle_beta 90.00
_cell_angle_gamma 90.00
_cell_formula_units_Z 8
_cell_length_a 10.131(3)
_cell_length_b 16.286(6)
_cell_length_c 22.312(7)
_cell_measurement_temperature 213(2)
_cell_volume 3681(2)
_computing_structure_refinement 'SHELXL-97 (Sheldrick, 1997)'
_computing_structure_solution 'SHELXS-97 (Sheldrick, 1990)'
_diffrn_ambient_temperature 213(2)
_diffrn_measured_fraction_theta_full 0.994
_diffrn_measured_fraction_theta_max 0.994
_diffrn_radiation_monochromator graphite
_diffrn_radiation_source 'fine-focus sealed tube'
_diffrn_radiation_type MoK\a
_diffrn_radiation_wavelength 0.71073
_diffrn_reflns_av_R_equivalents 0.1359
_diffrn_reflns_av_sigmaI/netI 0.1057
_diffrn_reflns_limit_h_max 12
_diffrn_reflns_limit_h_min -12
_diffrn_reflns_limit_k_max 19
_diffrn_reflns_limit_k_min -19
_diffrn_reflns_limit_l_max 25
_diffrn_reflns_limit_l_min -26
_diffrn_reflns_number 30763
_diffrn_reflns_theta_full 25.00
_diffrn_reflns_theta_max 25.00
_diffrn_reflns_theta_min 1.55
_exptl_absorpt_coefficient_mu 8.081
_exptl_absorpt_correction_T_max 0.8551
_exptl_absorpt_correction_T_min 0.4987
_exptl_absorpt_correction_type empirical
_exptl_crystal_density_diffrn 1.831
_exptl_crystal_density_method 'not measured'
_exptl_crystal_F_000 1952
_exptl_crystal_size_max 0.10
_exptl_crystal_size_mid 0.02
_exptl_crystal_size_min 0.02
_refine_diff_density_max 0.875
_refine_diff_density_min -1.664
_refine_diff_density_rms 0.225
_refine_ls_abs_structure_details 'Flack H D (1983), Acta Cryst. A39, 876-881'
_refine_ls_abs_structure_Flack 0.00
_refine_ls_extinction_method none
_refine_ls_goodness_of_fit_ref 1.009
_refine_ls_hydrogen_treatment constr
_refine_ls_matrix_type full
_refine_ls_number_parameters 415
_refine_ls_number_reflns 6427
_refine_ls_number_restraints 30
_refine_ls_restrained_S_all 1.009
_refine_ls_R_factor_all 0.0820
_refine_ls_R_factor_gt 0.0563
_refine_ls_shift/su_max 0.001
_refine_ls_shift/su_mean 0.000
_refine_ls_structure_factor_coef Fsqd
_refine_ls_weighting_details 'calc w=1/[\s^2^(Fo^2^)+(0.0581P)^2^+0.0000P] where P=(Fo^2^+2Fc^2^)/3'
_refine_ls_weighting_scheme calc
_refine_ls_wR_factor_gt 0.1136
_refine_ls_wR_factor_ref 0.1231
_reflns_number_gt 5051
_reflns_number_total 6427
_reflns_threshold_expression >2sigma(I)
_cod_data_source_file c2sc01127a.txt
_cod_data_source_block 100129t
_cod_original_sg_symbol_H-M P2(1)2(1)2(1)
_cod_database_code 1515174

loop_
_symmetry_equiv_pos_as_xyz
'x, y, z'
'-x+1/2, -y, z+1/2'
'-x, y+1/2, -z+1/2'
'x+1/2, -y+1/2, -z'

loop_
_atom_site_label
_atom_site_type_symbol
_atom_site_fract_x
_atom_site_fract_y
_atom_site_fract_z
_atom_site_U_iso_or_equiv
_atom_site_adp_type
_atom_site_occupancy
_atom_site_symmetry_multiplicity
_atom_site_calc_flag
_atom_site_refinement_flags
Au2 Au 0.38236(6) 1.15048(3) 0.40498(3) 0.02673(16) Uani 1 1 d .
Au1 Au 0.44195(6) 0.67071(3) 0.65720(3) 0.02670(16) Uani 1 1 d .
P1 P 0.6016(4) 0.5939(3) 0.61195(19) 0.0338(11) Uani 1 1 d .
P2 P 0.2674(4) 1.2512(3) 0.45373(19) 0.0285(10) Uani 1 1 d .
C1 C 0.3003(16) 0.7373(9) 0.6980(6) 0.023(4) Uani 1 1 d U
N3 N 0.1708(12) 0.8321(8) 0.7419(5) 0.025(3) Uani 1 1 d .
C2 C 0.2948(13) 0.8198(9) 0.7197(7) 0.021(3) Uani 1 1 d .
N5 N 0.5507(15) 0.9869(7) 0.2812(6) 0.034(3) Uani 1 1 d .
N6 N 0.5924(12) 0.9485(7) 0.3297(5) 0.028(3) Uani 1 1 d .
N4 N 0.4869(12) 1.0535(7) 0.3036(6) 0.026(3) Uani 1 1 d .
H4A H 0.4516 1.0901 0.2801 0.032 Uiso 1 1 calc R
C3 C 0.3961(16) 0.8832(9) 0.7217(6) 0.026(3) Uani 1 1 d U
N2 N 0.0993(13) 0.7640(7) 0.7356(6) 0.030(3) Uani 1 1 d .
C20 C 0.5563(15) 0.9900(8) 0.3809(6) 0.021(3) Uani 1 1 d U
N1 N 0.1787(14) 0.7116(8) 0.7107(5) 0.030(3) Uani 1 1 d .
H1A H 0.1536 0.6617 0.7026 0.036 Uiso 1 1 calc R
C6 C 0.590(2) 1.0029(12) 0.7254(7) 0.049(6) Uani 1 1 d .
H6B H 0.6565 1.0433 0.7259 0.058 Uiso 1 1 calc R
C7 C 0.625(2) 0.9220(12) 0.7310(8) 0.045(5) Uani 1 1 d .
H7A H 0.7137 0.9076 0.7369 0.054 Uiso 1 1 calc R
C11 C 0.7626(16) 0.6148(11) 0.6406(8) 0.044(5) Uani 1 1 d U
H11A H 0.7680 0.5935 0.6817 0.053 Uiso 1 1 calc R
H11B H 0.8273 0.5848 0.6164 0.053 Uiso 1 1 calc R
C8 C 0.5293(15) 0.8610(10) 0.7280(7) 0.034(4) Uani 1 1 d .
H8A H 0.5536 0.8054 0.7301 0.041 Uiso 1 1 calc R
C19 C 0.4809(14) 1.0601(9) 0.3619(7) 0.025(4) Uani 1 1 d .
C31 C 0.2422(15) 1.2259(10) 0.5321(7) 0.027(4) Uani 1 1 d U
C36 C 0.2473(16) 1.1433(12) 0.5497(7) 0.038(4) Uani 1 1 d .
H36A H 0.2671 1.1032 0.5207 0.045 Uiso 1 1 calc R
C30 C 0.0807(18) 1.2645(12) 0.3589(8) 0.050(5) Uani 1 1 d .
H30A H -0.0121 1.2722 0.3499 0.075 Uiso 1 1 calc R
H30B H 0.1101 1.2123 0.3426 0.075 Uiso 1 1 calc R
H30C H 0.1315 1.3086 0.3410 0.075 Uiso 1 1 calc R
C26 C 0.6120(17) 0.8744(10) 0.4476(7) 0.036(4) Uani 1 1 d .
H26A H 0.6294 0.8420 0.4136 0.043 Uiso 1 1 calc R
C21 C 0.5760(16) 0.9554(9) 0.4406(7) 0.026(4) Uani 1 1 d .
C9 C 0.576(2) 0.4846(10) 0.6208(8) 0.047(5) Uani 1 1 d .
H9A H 0.6385 0.4553 0.5951 0.056 Uiso 1 1 calc R
H9B H 0.5946 0.4695 0.6624 0.056 Uiso 1 1 calc R
C27 C 0.3480(17) 1.3496(11) 0.4510(8) 0.044(5) Uani 1 1 d .
H27A H 0.2988 1.3880 0.4764 0.053 Uiso 1 1 calc R
H27B H 0.4366 1.3439 0.4682 0.053 Uiso 1 1 calc R
C25 C 0.623(2) 0.8396(12) 0.5047(9) 0.060(6) Uani 1 1 d .
H25A H 0.6482 0.7844 0.5088 0.071 Uiso 1 1 calc R
C13 C 0.6024(15) 0.6076(9) 0.5305(8) 0.032(4) Uani 1 1 d .
C10 C 0.435(2) 0.4558(11) 0.6051(10) 0.062(6) Uani 1 1 d .
H10A H 0.4290 0.3969 0.6107 0.093 Uiso 1 1 calc R
H10B H 0.4159 0.4693 0.5637 0.093 Uiso 1 1 calc R
H10C H 0.3723 0.4830 0.6311 0.093 Uiso 1 1 calc R
C4 C 0.361(2) 0.9652(9) 0.7167(6) 0.038(5) Uani 1 1 d .
H4B H 0.2718 0.9805 0.7118 0.045 Uiso 1 1 calc R
C34 C 0.1938(19) 1.1757(18) 0.6496(10) 0.073(7) Uani 1 1 d .
H34A H 0.1755 1.1594 0.6891 0.088 Uiso 1 1 calc R
C22 C 0.5544(18) 1.0021(10) 0.4908(7) 0.037(4) Uani 1 1 d .
H22A H 0.5305 1.0575 0.4867 0.044 Uiso 1 1 calc R
C28 C 0.361(2) 1.3866(13) 0.3886(9) 0.058(6) Uani 1 1 d .
H28A H 0.4052 1.4392 0.3912 0.087 Uiso 1 1 calc R
H28B H 0.2733 1.3944 0.3716 0.087 Uiso 1 1 calc R
H28C H 0.4111 1.3498 0.3633 0.087 Uiso 1 1 calc R
C16 C 0.598(2) 0.6213(11) 0.4076(10) 0.063(6) Uani 1 1 d .
H16A H 0.5964 0.6256 0.3656 0.076 Uiso 1 1 calc R
C5 C 0.462(3) 1.0258(12) 0.7191(8) 0.060(7) Uani 1 1 d .
H5B H 0.4407 1.0818 0.7163 0.072 Uiso 1 1 calc R
C24 C 0.597(2) 0.8861(12) 0.5552(8) 0.050(6) Uani 1 1 d .
H24A H 0.5995 0.8623 0.5936 0.059 Uiso 1 1 calc R
C14 C 0.4870(18) 0.6166(12) 0.4998(8) 0.042(5) Uani 1 1 d .
H14A H 0.4070 0.6168 0.5212 0.051 Uiso 1 1 calc R
C18 C 0.720(2) 0.6055(12) 0.5003(8) 0.047(5) Uani 1 1 d .
H18A H 0.8005 0.6005 0.5208 0.057 Uiso 1 1 calc R
C32 C 0.2076(18) 1.2798(12) 0.5762(8) 0.045(5) Uani 1 1 d .
H32A H 0.1957 1.3351 0.5652 0.054 Uiso 1 1 calc R
C23 C 0.567(2) 0.9681(13) 0.5480(8) 0.053(5) Uani 1 1 d .
H23A H 0.5560 1.0016 0.5820 0.063 Uiso 1 1 calc R
C29 C 0.1009(18) 1.2648(10) 0.4269(7) 0.039(5) Uani 1 1 d .
H29A H 0.0461 1.2212 0.4441 0.047 Uiso 1 1 calc R
H29B H 0.0677 1.3172 0.4425 0.047 Uiso 1 1 calc R
C15 C 0.484(2) 0.6253(16) 0.4390(9) 0.073(8) Uani 1 1 d .
H15A H 0.4035 0.6340 0.4191 0.088 Uiso 1 1 calc R
C12 C 0.799(2) 0.7029(11) 0.6413(11) 0.066(7) Uani 1 1 d .
H12A H 0.8884 0.7088 0.6569 0.099 Uiso 1 1 calc R
H12B H 0.7384 0.7329 0.6666 0.099 Uiso 1 1 calc R
H12C H 0.7958 0.7245 0.6008 0.099 Uiso 1 1 calc R
C35 C 0.224(2) 1.1185(14) 0.6084(8) 0.058(6) Uani 1 1 d .
H35A H 0.2297 1.0628 0.6191 0.070 Uiso 1 1 calc R
C17 C 0.715(2) 0.6111(17) 0.4373(11) 0.083(9) Uani 1 1 d .
H17A H 0.7937 0.6078 0.4153 0.099 Uiso 1 1 calc R
C33 C 0.189(2) 1.2597(17) 0.6347(8) 0.067(8) Uani 1 1 d .
H33A H 0.1735 1.3001 0.6639 0.080 Uiso 1 1 calc R

loop_
_atom_site_aniso_label
_atom_site_aniso_U_11
_atom_site_aniso_U_22
_atom_site_aniso_U_33
_atom_site_aniso_U_23
_atom_site_aniso_U_13
_atom_site_aniso_U_12
Au2 0.0238(3) 0.0205(3) 0.0359(3) -0.0025(3) 0.0007(3) 0.0052(3)
Au1 0.0250(3) 0.0227(3) 0.0324(3) -0.0064(3) 0.0013(3) 0.0044(3)
P1 0.028(2) 0.034(2) 0.039(3) -0.0068(18) -0.001(2) 0.011(2)
P2 0.027(2) 0.025(2) 0.034(2) -0.0062(18) 0.001(2) 0.0054(19)
C1 0.028(7) 0.031(7) 0.010(6) 0.000(6) -0.008(6) 0.000(6)
N3 0.028(7) 0.028(8) 0.020(6) -0.007(6) 0.011(5) 0.014(6)
C2 0.009(7) 0.018(8) 0.037(9) -0.008(7) 0.004(6) 0.002(6)
N5 0.042(8) 0.018(7) 0.043(9) -0.003(6) -0.003(8) 0.010(7)
N6 0.028(8) 0.029(7) 0.027(8) -0.001(6) 0.006(6) 0.007(6)
N4 0.029(8) 0.019(7) 0.031(8) 0.012(6) -0.002(6) 0.012(6)
C3 0.031(7) 0.036(7) 0.011(6) -0.006(5) 0.000(6) -0.006(6)
N2 0.025(8) 0.021(7) 0.044(9) -0.006(6) 0.010(7) -0.002(6)
C20 0.023(6) 0.018(6) 0.022(6) -0.011(5) 0.007(6) 0.005(6)
N1 0.044(9) 0.027(8) 0.018(7) 0.000(6) 0.009(7) -0.013(7)
C6 0.057(15) 0.060(14) 0.028(10) -0.004(9) 0.004(10) -0.049(11)
C7 0.036(10) 0.067(14) 0.033(10) -0.017(9) 0.002(9) -0.023(11)
C11 0.024(7) 0.055(8) 0.054(9) -0.015(7) -0.015(7) -0.007(7)
C8 0.031(10) 0.032(10) 0.040(10) -0.021(8) 0.001(8) 0.002(8)
C19 0.018(8) 0.024(8) 0.033(10) 0.011(7) -0.011(7) -0.004(6)
C31 0.011(6) 0.038(8) 0.032(7) -0.004(6) -0.003(6) 0.006(6)
C36 0.037(10) 0.045(11) 0.031(9) -0.018(9) -0.004(8) 0.016(9)
C30 0.042(12) 0.066(13) 0.041(12) 0.002(9) -0.019(9) -0.012(10)
C26 0.027(9) 0.041(10) 0.039(10) 0.013(8) -0.001(9) 0.004(8)
C21 0.025(9) 0.019(8) 0.034(9) 0.002(7) -0.002(7) -0.001(7)
C9 0.057(13) 0.038(10) 0.046(11) 0.005(8) 0.015(10) 0.015(10)
C27 0.039(11) 0.028(10) 0.066(13) 0.003(9) -0.009(9) -0.005(9)
C25 0.068(13) 0.038(12) 0.072(14) 0.030(10) 0.005(12) 0.022(12)
C13 0.017(8) 0.032(9) 0.046(10) 0.007(8) 0.018(8) 0.016(7)
C10 0.073(15) 0.043(12) 0.071(15) -0.013(10) -0.005(14) -0.006(11)
C4 0.067(13) 0.028(9) 0.018(9) -0.009(7) -0.015(9) -0.006(9)
C34 0.037(11) 0.13(2) 0.056(15) 0.010(17) -0.019(11) 0.017(14)
C22 0.039(10) 0.030(9) 0.042(11) -0.003(8) -0.014(9) -0.002(9)
C28 0.049(13) 0.063(14) 0.063(15) 0.006(11) -0.011(11) -0.011(11)
C16 0.089(18) 0.053(12) 0.048(12) 0.009(10) 0.032(15) 0.007(11)
C5 0.11(2) 0.037(11) 0.028(11) 0.005(8) -0.003(13) -0.038(13)
C24 0.073(16) 0.049(12) 0.027(10) 0.007(9) -0.018(10) -0.006(11)
C14 0.030(11) 0.056(13) 0.041(12) 0.007(9) 0.020(9) 0.021(9)
C18 0.058(14) 0.061(14) 0.022(10) -0.003(9) -0.005(9) 0.009(11)
C32 0.045(12) 0.047(12) 0.043(12) -0.018(9) -0.016(9) 0.014(9)
C23 0.061(13) 0.072(15) 0.026(10) -0.015(9) -0.020(10) -0.009(12)
C29 0.048(12) 0.037(10) 0.032(10) -0.008(7) 0.001(9) 0.022(9)
C15 0.054(14) 0.11(2) 0.053(14) 0.038(13) 0.006(12) 0.039(13)
C12 0.051(13) 0.039(12) 0.11(2) 0.027(12) -0.019(13) -0.010(10)
C35 0.083(17) 0.060(14) 0.031(12) 0.011(10) -0.008(11) 0.003(12)
C17 0.057(16) 0.12(2) 0.072(18) 0.021(15) 0.034(14) 0.027(15)
C33 0.050(14) 0.13(2) 0.017(11) -0.017(12) 0.009(9) 0.036(15)

loop_
_atom_type_symbol
_atom_type_description
_atom_type_scat_dispersion_real
_atom_type_scat_dispersion_imag
_atom_type_scat_source
C C 0.0033 0.0016 'International Tables Vol C Tables 4.2.6.8 and 6.1.1.4'
H H 0.0000 0.0000 'International Tables Vol C Tables 4.2.6.8 and 6.1.1.4'
N N 0.0061 0.0033 'International Tables Vol C Tables 4.2.6.8 and 6.1.1.4'
O O 0.0106 0.0060 'International Tables Vol C Tables 4.2.6.8 and 6.1.1.4'
Au Au -2.0133 8.8022 'International Tables Vol C Tables 4.2.6.8 and 6.1.1.4'
P P 0.1023 0.0942 'International Tables Vol C Tables 4.2.6.8 and 6.1.1.4'

loop_
_geom_angle_atom_site_label_1
_geom_angle_atom_site_label_2
_geom_angle_atom_site_label_3
_geom_angle
C19 Au2 P2 178.9(4)
C1 Au1 P1 179.2(5)
C11 P1 C9 106.4(9)
C11 P1 C13 109.2(9)
C9 P1 C13 103.2(8)
C11 P1 Au1 112.6(6)
C9 P1 Au1 112.8(6)
C13 P1 Au1 112.0(5)
C27 P2 C29 107.7(8)
C27 P2 C31 107.3(8)
C29 P2 C31 102.5(7)
C27 P2 Au2 113.1(6)
C29 P2 Au2 114.0(5)
C31 P2 Au2 111.6(5)
N1 C1 C2 100.9(13)
N1 C1 Au1 125.8(12)
C2 C1 Au1 133.3(12)
N2 N3 C2 109.9(12)
N3 C2 C1 107.3(13)
N3 C2 C3 122.2(13)
C1 C2 C3 130.5(13)
N6 N5 N4 103.3(12)
N5 N6 C20 111.3(12)
C19 N4 N5 116.9(13)
C4 C3 C8 120.3(16)
C4 C3 C2 119.8(15)
C8 C3 C2 119.9(14)
N1 N2 N3 104.8(12)
N6 C20 C19 106.6(13)
N6 C20 C21 122.0(13)
C19 C20 C21 130.5(12)
N2 N1 C1 117.2(13)
C5 C6 C7 121.2(17)
C6 C7 C8 120.4(19)
C12 C11 P1 114.7(14)
C7 C8 C3 119.4(16)
N4 C19 C20 101.7(13)
N4 C19 Au2 123.8(11)
C20 C19 Au2 134.5(11)
C32 C31 C36 115.1(16)
C32 C31 P2 125.8(14)
C36 C31 P2 118.8(12)
C35 C36 C31 122.4(17)
C21 C26 C25 120.8(17)
C22 C21 C26 118.7(15)
C22 C21 C20 120.6(13)
C26 C21 C20 120.7(14)
C10 C9 P1 114.2(13)
C28 C27 P2 114.9(13)
C24 C25 C26 120.4(17)
C14 C13 C18 120.1(16)
C14 C13 P1 120.6(12)
C18 C13 P1 119.3(13)
C3 C4 C5 118.3(19)
C35 C34 C33 121(2)
C21 C22 C23 120.8(16)
C15 C16 C17 119(2)
C6 C5 C4 120.2(19)
C23 C24 C25 118.5(16)
C15 C14 C13 121.9(17)
C13 C18 C17 117(2)
C33 C32 C31 125(2)
C24 C23 C22 120.7(16)
C30 C29 P2 116.9(13)
C16 C15 C14 120(2)
C34 C35 C36 119(2)
C16 C17 C18 121(2)
C32 C33 C34 117(2)

loop_
_geom_bond_atom_site_label_1
_geom_bond_atom_site_label_2
_geom_bond_distance
Au2 C19 2.021(16)
Au2 P2 2.287(4)
Au1 C1 2.017(16)
Au1 P1 2.281(4)
P1 C11 1.785(16)
P1 C9 1.810(18)
P1 C13 1.830(17)
P2 C27 1.800(18)
P2 C29 1.804(18)
P2 C31 1.814(16)
C1 N1 1.33(2)
C1 C2 1.43(2)
N3 N2 1.332(17)
N3 C2 1.366(17)
C2 C3 1.46(2)
N5 N6 1.318(17)
N5 N4 1.358(17)
N6 C20 1.377(17)
N4 C19 1.307(18)
C3 C4 1.39(2)
C3 C8 1.40(2)
N2 N1 1.299(17)
C20 C19 1.44(2)
C20 C21 1.459(19)
C6 C5 1.36(3)
C6 C7 1.37(3)
C7 C8 1.39(2)
C11 C12 1.48(2)
C31 C32 1.36(2)
C31 C36 1.40(2)
C36 C35 1.39(3)
C30 C29 1.53(2)
C26 C21 1.38(2)
C26 C25 1.40(2)
C21 C22 1.37(2)
C9 C10 1.54(3)
C27 C28 1.52(3)
C25 C24 1.38(3)
C13 C14 1.36(2)
C13 C18 1.37(2)
C4 C5 1.43(3)
C34 C35 1.34(3)
C34 C33 1.41(3)
C22 C23 1.40(2)
C16 C15 1.35(3)
C16 C17 1.37(3)
C24 C23 1.38(3)
C14 C15 1.36(2)
C18 C17 1.41(3)
C32 C33 1.36(3)
